data_4504238
loop_
_publ_author_name
'Chen, Wen-Xian'
'Wu, Shu-Ting'
'Long, La-Sheng'
'Huang, Rong-Bin'
'Zheng, Lan-Sun'

_publ_section_title
;
 Construction of a Three-fold Parallel Interpenetration Network and
 Bilayer Structure Based on Copper(II) and Trimesic Acid
;
_journal_issue 6
_journal_name_full 'Crystal Growth &amp; Design'
_journal_page_first 1171
_journal_paper_doi 10.1021/cg070119k
_journal_volume 7
_journal_year 2007
_chemical_formula_sum 'C18 H24 Cu4 N4 O16'
_chemical_formula_weight 806.57
_chemical_name_systematic
; 
 ? 
;
_space_group_IT_number 15
_symmetry_cell_setting monoclinic
_symmetry_space_group_name_Hall '-C 2yc'
_symmetry_space_group_name_H-M 'C 1 2/c 1'
_atom_sites_solution_hydrogens geom
_atom_sites_solution_primary direct
_atom_sites_solution_secondary difmap
_audit_creation_method SHELXL-97
_cell_angle_alpha 90.00
_cell_angle_beta 126.100(3)
_cell_angle_gamma 90.00
_cell_formula_units_Z 4
_cell_length_a 18.887(4)
_cell_length_b 10.761(2)
_cell_length_c 14.488(3)
_cell_measurement_reflns_used 5051
_cell_measurement_temperature 123(2)
_cell_measurement_theta_max 28.328
_cell_measurement_theta_min 2.316
_cell_volume 2379.2(8)
_computing_cell_refinement 'SHELXTL-Plus (Sheldrick, 1990)'
_computing_data_collection 'SHELXTL-Plus (Sheldrick, 1990)'
_computing_data_reduction 'SHELXTL-Plus (Sheldrick, 1990)'
_computing_molecular_graphics 'SHELXTL V.5.0 (Sheldrick, 1997)'
_computing_publication_material 'SHELXL-97 (Sheldrick, 1997)'
_computing_structure_refinement 'SHELXL-97 (Sheldrick, 1997)'
_computing_structure_solution 'SHELXS-97 (Sheldrick, 1990)'
_diffrn_ambient_temperature 123(2)
_diffrn_measured_fraction_theta_full 0.988
_diffrn_measured_fraction_theta_max 0.988
_diffrn_measurement_device_type 'Bruker Smart Apex CCD area detector'
_diffrn_measurement_method 'phi and omega scans'
_diffrn_radiation_monochromator graphite
_diffrn_radiation_source 'fine-focus sealed tube'
_diffrn_radiation_type MoK\a
_diffrn_radiation_wavelength 0.71073
_diffrn_reflns_av_R_equivalents 0.0207
_diffrn_reflns_av_sigmaI/netI 0.0237
_diffrn_reflns_limit_h_max 23
_diffrn_reflns_limit_h_min -23
_diffrn_reflns_limit_k_max 13
_diffrn_reflns_limit_k_min -11
_diffrn_reflns_limit_l_max 16
_diffrn_reflns_limit_l_min -17
_diffrn_reflns_number 6227
_diffrn_reflns_theta_full 26.00
_diffrn_reflns_theta_max 26.00
_diffrn_reflns_theta_min 2.32
_exptl_absorpt_coefficient_mu 3.622
_exptl_absorpt_correction_T_max 0.5312
_exptl_absorpt_correction_T_min 0.3399
_exptl_absorpt_correction_type sadabs
_exptl_crystal_colour blue
_exptl_crystal_density_diffrn 2.252
_exptl_crystal_density_meas ?
_exptl_crystal_density_method 'not measured'
_exptl_crystal_description block
_exptl_crystal_F_000 1616
_exptl_crystal_size_max 0.38
_exptl_crystal_size_mid 0.20
_exptl_crystal_size_min 0.20
_refine_diff_density_max 0.597
_refine_diff_density_min -0.580
_refine_diff_density_rms 0.095
_refine_ls_extinction_method none
_refine_ls_goodness_of_fit_ref 1.076
_refine_ls_hydrogen_treatment mixed
_refine_ls_matrix_type full
_refine_ls_number_parameters 214
_refine_ls_number_reflns 2312
_refine_ls_number_restraints 0
_refine_ls_restrained_S_all 1.076
_refine_ls_R_factor_all 0.0268
_refine_ls_R_factor_gt 0.0257
_refine_ls_shift/su_max 0.005
_refine_ls_shift/su_mean 0.001
_refine_ls_structure_factor_coef Fsqd
_refine_ls_weighting_details 'calc w=1/[\s^2^(Fo^2^)+(0.0421P)^2^+4.3808P] where P=(Fo^2^+2Fc^2^)/3'
_refine_ls_weighting_scheme calc
_refine_ls_wR_factor_gt 0.0692
_refine_ls_wR_factor_ref 0.0699
_reflns_number_gt 2223
_reflns_number_total 2312
_reflns_threshold_expression >2sigma(I)
_cod_data_source_file cg070119ksi20070202_091631.cif
_cod_data_source_block complex2
_cod_depositor_comments
;
The following automatic conversions were performed:

'_symmetry_cell_setting' value 'MONOCLINIC' changed to 'monoclinic'
according to /home/saulius/struct/CIF-dictionaries/cif_core.dic
dictionary named 'cif_core.dic' version 2.4.1 from 2010-06-29.

Automatic conversion script
Id: cif_fix_values 1715 2011-07-08 13:25:40Z adriana 

The following automatic conversions were performed:

'_exptl_crystal_density_meas' value 'not measured' was changed to '?'
- the value is perceived as not measured.

Automatic conversion script
Id: cif_fix_values 3008 2015-01-20 13:52:24Z robertas 
;
_cod_original_cell_volume 2379.1(8)
_cod_original_sg_symbol_H-M C2/c
_cod_database_code 4504238

loop_
_symmetry_equiv_pos_as_xyz
'x, y, z'
'-x, y, -z+1/2'
'x+1/2, y+1/2, z'
'-x+1/2, y+1/2, -z+1/2'
'-x, -y, -z'
'x, -y, z-1/2'
'-x+1/2, -y+1/2, -z'
'x+1/2, -y+1/2, z-1/2'

loop_
_atom_site_label
_atom_site_type_symbol
_atom_site_fract_x
_atom_site_fract_y
_atom_site_fract_z
_atom_site_U_iso_or_equiv
_atom_site_adp_type
_atom_site_occupancy
_atom_site_symmetry_multiplicity
_atom_site_calc_flag
_atom_site_refinement_flags
Cu1 Cu 0.006739(17) 0.01783(3) 0.10958(2) 0.01016(11) Uani 1 1 d .
Cu2 Cu 0.155280(17) -0.16480(3) 0.10315(2) 0.01054(11) Uani 1 1 d .
N1 N 0.22921(15) -0.3160(2) 0.1562(2) 0.0163(4) Uani 1 1 d .
H1 H 0.277(2) -0.291(3) 0.198(3) 0.019(8) Uiso 1 1 d .
H2 H 0.219(3) -0.357(4) 0.190(4) 0.053(14) Uiso 1 1 d .
N2 N 0.09993(15) 0.0087(2) 0.2775(2) 0.0140(4) Uani 1 1 d .
H6 H 0.091(2) -0.048(3) 0.307(3) 0.023(8) Uiso 1 1 d .
H5 H 0.144(2) -0.008(3) 0.285(3) 0.022(9) Uiso 1 1 d .
O3W O 0.25635(12) -0.13409(18) 0.32237(16) 0.0213(4) Uani 1 1 d .
H3WA H 0.3050 -0.0987 0.3486 0.026 Uiso 1 1 d R
H3WB H 0.2621 -0.1971 0.3616 0.026 Uiso 1 1 d R
C1 C -0.03562(15) 0.6272(2) 0.10960(18) 0.0098(4) Uani 1 1 d .
C2 C -0.11354(15) 0.6265(2) 0.09965(19) 0.0101(4) Uani 1 1 d .
H2A H -0.1412 0.7025 0.0946 0.012 Uiso 1 1 calc R
C3 C -0.15052(15) 0.5144(2) 0.0971(2) 0.0107(5) Uani 1 1 d .
C4 C -0.10991(15) 0.4040(2) 0.10437(19) 0.0098(4) Uani 1 1 d .
H4A H -0.1360 0.3271 0.1013 0.012 Uiso 1 1 calc R
C5 C -0.03149(15) 0.4045(2) 0.11602(19) 0.0100(4) Uani 1 1 d .
C6 C 0.00527(15) 0.5163(2) 0.11852(19) 0.0104(5) Uani 1 1 d .
H9A H 0.0589 0.5173 0.1264 0.012 Uiso 1 1 calc R
C7 C 0.00672(14) 0.7470(2) 0.11572(19) 0.0116(5) Uani 1 1 d .
C8 C -0.23149(16) 0.5092(2) 0.0935(2) 0.0116(5) Uani 1 1 d .
C9 C 0.01408(15) 0.2840(2) 0.12986(19) 0.0106(5) Uani 1 1 d .
O1 O 0.07616(11) 0.73914(16) 0.12297(15) 0.0144(4) Uani 1 1 d .
O2 O -0.02950(11) 0.84508(15) 0.11461(15) 0.0126(3) Uani 1 1 d .
O3 O -0.25780(11) 0.60296(16) 0.11494(16) 0.0173(4) Uani 1 1 d .
O4 O -0.26770(11) 0.40267(16) 0.06767(15) 0.0157(4) Uani 1 1 d .
O5 O -0.03145(11) 0.18697(15) 0.11128(15) 0.0126(3) Uani 1 1 d .
O6 O 0.09002(11) 0.28393(16) 0.15797(15) 0.0152(4) Uani 1 1 d .
O7 O 0.08771(11) -0.01502(15) 0.05567(14) 0.0103(3) Uani 1 1 d .
H7A H 0.1217 0.0468 0.0744 0.012 Uiso 1 1 d R
H4 H 0.107(2) 0.072(4) 0.315(3) 0.030(9) Uiso 1 1 d .
H3 H 0.219(3) -0.357(4) 0.106(4) 0.042(12) Uiso 1 1 d .

loop_
_atom_site_aniso_label
_atom_site_aniso_U_11
_atom_site_aniso_U_22
_atom_site_aniso_U_33
_atom_site_aniso_U_23
_atom_site_aniso_U_13
_atom_site_aniso_U_12
Cu1 0.01049(17) 0.00780(17) 0.01314(17) 0.00026(10) 0.00749(14) 0.00073(10)
Cu2 0.00851(17) 0.00829(17) 0.01654(18) 0.00079(10) 0.00833(14) 0.00024(10)
N1 0.0110(12) 0.0134(11) 0.0195(12) -0.0016(10) 0.0062(10) -0.0003(9)
N2 0.0140(12) 0.0123(11) 0.0178(11) -0.0002(9) 0.0105(9) -0.0007(8)
O3W 0.0179(9) 0.0228(10) 0.0201(9) 0.0019(8) 0.0095(8) 0.0037(8)
C1 0.0096(11) 0.0112(11) 0.0067(10) -0.0010(8) 0.0037(9) -0.0019(9)
C2 0.0103(11) 0.0099(11) 0.0093(10) -0.0005(9) 0.0053(9) 0.0013(9)
C3 0.0101(11) 0.0131(12) 0.0089(11) -0.0007(8) 0.0056(9) -0.0012(9)
C4 0.0113(11) 0.0093(11) 0.0080(10) -0.0008(8) 0.0053(9) -0.0025(8)
C5 0.0104(11) 0.0104(11) 0.0086(11) -0.0006(8) 0.0051(9) 0.0004(9)
C6 0.0084(11) 0.0131(12) 0.0097(11) -0.0001(8) 0.0054(10) -0.0005(8)
C7 0.0113(11) 0.0131(12) 0.0085(11) 0.0004(8) 0.0048(9) -0.0013(9)
C8 0.0104(11) 0.0119(11) 0.0120(11) 0.0012(9) 0.0063(10) 0.0007(9)
C9 0.0135(11) 0.0089(11) 0.0088(10) 0.0006(8) 0.0063(9) 0.0022(9)
O1 0.0115(8) 0.0119(8) 0.0228(9) 0.0030(7) 0.0117(7) -0.0002(6)
O2 0.0140(8) 0.0076(8) 0.0185(9) -0.0001(6) 0.0108(7) -0.0009(6)
O3 0.0154(9) 0.0132(9) 0.0283(10) -0.0047(7) 0.0156(8) -0.0020(7)
O4 0.0136(8) 0.0110(9) 0.0278(10) -0.0020(7) 0.0151(8) -0.0025(7)
O5 0.0124(8) 0.0075(8) 0.0196(9) 0.0000(6) 0.0104(7) 0.0008(6)
O6 0.0101(8) 0.0131(9) 0.0231(9) 0.0003(7) 0.0101(7) 0.0013(6)
O7 0.0079(8) 0.0094(8) 0.0142(9) 0.0003(6) 0.0068(7) -0.0006(6)

loop_
_atom_type_symbol
_atom_type_description
_atom_type_scat_dispersion_real
_atom_type_scat_dispersion_imag
_atom_type_scat_source
C C 0.0033 0.0016 'International Tables Vol C Tables 4.2.6.8 and 6.1.1.4'
H H 0.0000 0.0000 'International Tables Vol C Tables 4.2.6.8 and 6.1.1.4'
N N 0.0061 0.0033 'International Tables Vol C Tables 4.2.6.8 and 6.1.1.4'
O O 0.0106 0.0060 'International Tables Vol C Tables 4.2.6.8 and 6.1.1.4'
Cu Cu 0.3201 1.2651 'International Tables Vol C Tables 4.2.6.8 and 6.1.1.4'

loop_
_geom_angle_atom_site_label_1
_geom_angle_atom_site_label_2
_geom_angle_atom_site_label_3
_geom_angle
_geom_angle_site_symmetry_1
_geom_angle_site_symmetry_3
O5 Cu1 O7 87.32(7) . 5
O5 Cu1 N2 95.57(8) . .
O7 Cu1 N2 176.02(8) 5 .
O5 Cu1 O2 136.56(7) . 1_545
O7 Cu1 O2 86.89(7) 5 1_545
N2 Cu1 O2 89.13(8) . 1_545
O5 Cu1 O7 120.67(7) . .
O7 Cu1 O7 83.27(7) 5 .
N2 Cu1 O7 97.56(9) . .
O2 Cu1 O7 101.28(6) 1_545 .
O5 Cu1 Cu1 108.85(5) . 5
O7 Cu1 Cu1 43.46(5) 5 5
N2 Cu1 Cu1 137.24(7) . 5
O2 Cu1 Cu1 95.77(5) 1_545 5
O7 Cu1 Cu1 39.81(5) . 5
O7 Cu2 O4 91.99(7) . 3_545
O7 Cu2 O1 95.26(7) . 1_545
O4 Cu2 O1 169.18(7) 3_545 1_545
O7 Cu2 N1 177.84(9) . .
O4 Cu2 N1 86.74(9) 3_545 .
O1 Cu2 N1 86.24(9) 1_545 .
C6 C1 C2 120.1(2) . .
C6 C1 C7 119.3(2) . .
C2 C1 C7 120.6(2) . .
C3 C2 C1 119.6(2) . .
C2 C3 C4 119.9(2) . .
C2 C3 C8 121.5(2) . .
C4 C3 C8 118.6(2) . .
C3 C4 C5 120.6(2) . .
C6 C5 C4 119.4(2) . .
C6 C5 C9 120.6(2) . .
C4 C5 C9 119.9(2) . .
C5 C6 C1 120.3(2) . .
O2 C7 O1 126.4(2) . .
O2 C7 C1 117.2(2) . .
O1 C7 C1 116.4(2) . .
O3 C8 O4 125.4(2) . .
O3 C8 C3 120.7(2) . .
O4 C8 C3 113.8(2) . .
O6 C9 O5 125.0(2) . .
O6 C9 C5 120.4(2) . .
O5 C9 C5 114.6(2) . .
C7 O1 Cu2 142.79(16) . 1_565
C7 O2 Cu1 126.05(15) . 1_565
C8 O4 Cu2 127.89(16) . 3_455
C9 O5 Cu1 123.66(15) . .
Cu2 O7 Cu1 110.99(8) . 5
Cu2 O7 Cu1 118.79(8) . .
Cu1 O7 Cu1 96.73(7) 5 .

loop_
_geom_bond_atom_site_label_1
_geom_bond_atom_site_label_2
_geom_bond_distance
_geom_bond_site_symmetry_2
Cu1 O5 1.9634(17) .
Cu1 O7 1.9703(17) 5
Cu1 N2 1.995(2) .
Cu1 O2 1.9970(17) 1_545
Cu1 O7 2.1168(17) .
Cu1 Cu1 3.0563(8) 5
Cu2 O7 1.9145(16) .
Cu2 O4 1.9465(17) 3_545
Cu2 O1 1.9722(16) 1_545
Cu2 N1 1.980(2) .
C1 C6 1.386(3) .
C1 C2 1.392(3) .
C1 C7 1.492(3) .
C2 C3 1.383(3) .
C3 C4 1.385(3) .
C3 C8 1.500(3) .
C4 C5 1.388(3) .
C5 C6 1.379(3) .
C5 C9 1.502(3) .
C7 O2 1.253(3) .
C7 O1 1.255(3) .
C8 O3 1.242(3) .
C8 O4 1.273(3) .
C9 O6 1.239(3) .
C9 O5 1.277(3) .
O1 Cu2 1.9722(16) 1_565
O2 Cu1 1.9970(17) 1_565
O4 Cu2 1.9465(17) 3_455
O7 Cu1 1.9703(17) 5
